data_2019364
loop_
_publ_author_name
'Seetharaman, J.'
'Rajan, S. S.'

_publ_section_title
;
 7,10-Dimethoxybenzo[b]carbazole
;
_journal_issue 4
_journal_name_full 'Acta Crystallographica Section C Crystal Structure Communications'
_journal_page_first 676
_journal_paper_doi 10.1107/S0108270194005135
_journal_volume 51
_journal_year 1995
_chemical_formula_moiety 'C18 H15 N1 O2'
_chemical_formula_sum 'C18 H15 N O2'
_chemical_formula_weight 277.31
_space_group_IT_number 144
_space_group_name_Hall 'P 31'
_space_group_name_H-M_alt 'P 31'
_symmetry_cell_setting trigonal
_symmetry_space_group_name_Hall 'P 31'
_symmetry_space_group_name_H-M 'P 31'
_atom_type_scat_source 'SHELX76 (Sheldrick, 1976)'
_cell_angle_alpha 90.
_cell_angle_beta 90.
_cell_angle_gamma 120.
_cell_formula_units_Z 6
_cell_length_a 12.294(3)
_cell_length_b 12.294(3)
_cell_length_c 15.945(3)
_cell_measurement_reflns_used 20
_cell_measurement_temperature 293
_cell_measurement_theta_max 30
_cell_measurement_theta_min 20
_cell_volume 2087.1(8)
_diffrn_measurement_device 'Enraf-Nonius CAD-4'
_diffrn_measurement_method \w-2\q
_diffrn_radiation_type CuK\a
_diffrn_radiation_wavelength 1.5418
_diffrn_reflns_av_R_equivalents 0.0
_diffrn_reflns_limit_h_max 14
_diffrn_reflns_limit_h_min -14
_diffrn_reflns_limit_k_max 13
_diffrn_reflns_limit_k_min 0
_diffrn_reflns_limit_l_max 19
_diffrn_reflns_limit_l_min 0
_diffrn_reflns_number 2258
_diffrn_reflns_theta_max 70
_diffrn_standards_decay_% <2
_diffrn_standards_interval_count 100
_diffrn_standards_number 3
_exptl_absorpt_coefficient_mu 0.62
_exptl_absorpt_correction_T_max 0.97
_exptl_absorpt_correction_T_min 0.84
_exptl_absorpt_correction_type empirical
_exptl_crystal_colour colourless
_exptl_crystal_density_diffrn 1.324
_exptl_crystal_description rectangular
_exptl_crystal_size_max 0.35
_exptl_crystal_size_mid 0.25
_exptl_crystal_size_min 0.20
_refine_diff_density_max 0.30
_refine_diff_density_min -0.21
_refine_ls_extinction_method none
_refine_ls_goodness_of_fit_obs 0.97
_refine_ls_hydrogen_treatment refall
_refine_ls_number_parameters 499
_refine_ls_number_reflns 1525
_refine_ls_R_factor_obs 0.043
_refine_ls_shift/esd_max 0.041
_refine_ls_structure_factor_coef F
_refine_ls_weighting_details 'w = 1/[\s^2^(F) + 0.00259F^2^]'
_refine_ls_weighting_scheme calc
_refine_ls_wR_factor_obs 0.046
_reflns_number_observed 1525
_reflns_number_total 2258
_reflns_observed_criterion I>3\s(I)
_cod_data_source_file vj1003sup1.cif
_cod_data_source_block vj1003a
_cod_depositor_comments
;

    Adding symmetry operator '-x+y,-x,z+2/3' to the list given in
    _symmetry_equiv_pos_as_xyz, because:

    a) Updated list of symmetry operators forms a full group of symmetry
       operators of spacegroup 'P 31';

    b) Calculated summary chemical formula is now the same as given by
       the authors of publication.

    Andrius Merkys
    2014-07-01


The following automatic conversions were performed:

'_refine_ls_weighting_scheme' value '1/[\s^2^(F) + 0.00259F^2^]' was
changed to 'calc'. New tag '_refine_ls_weighting_details' was
created. The value of the new tag was set to 'w = 1/[\s^2^(F) +
0.00259F^2^]'.

Automatic conversion script
Id: cif_fix_values 3143 2015-03-26 13:38:13Z robertas 
;
_cod_original_cell_volume 2087(3)
_cod_original_formula_sum 'C18 H15 N1 O2'
_cod_database_code 2019364

loop_
_symmetry_equiv_pos_as_xyz
x,y,z
-y,x-y,1/3+z
-x+y,-x,z+2/3

loop_
_atom_site_label
_atom_site_fract_x
_atom_site_fract_y
_atom_site_fract_z
_atom_site_U_iso_or_equiv
C1A .6973(5) .3160(6) -.0946(4) .051(5)
C2A .6500(6) .3910(7) -.0710(5) .061(6)
C3A .7057(7) .5143(7) -.1015(5) .074(7)
C4A .8069(6) .5633(6) -.1521(4) .052(5)
C5A .9675(5) .5377(5) -.2284(4) .043(5)
N6A 1.1167(5) .4863(5) -.3012(4) .055(5)
C7A 1.2182(6) .3635(7) -.3500(5) .069(7)
C8A 1.2112(7) .2498(8) -.3441(5) .079(8)
C9A 1.1174(7) .1528(7) -.2966(6) .080(7)
C10A 1.0292(6) .1687(6) -.2520(5) .063(6)
C11A .8551(5) .2863(5) -.1713(4) .046(5)
C12A .8039(5) .3615(6) -.1487(4) .046(5)
C13A .8620(5) .4884(6) -.1764(4) .048(5)
C14A 1.0131(5) .4601(5) -.2500(4) .045(5)
C15A .9589(5) .3335(5) -.2228(4) .046(5)
C16A 1.0342(6) .2846(6) -.2580(4) .051(5)
C17A 1.1288(6) .3802(6) -.3057(4) .053(5)
O18A .8688(4) .6830(4) -.1833(3) .071(4)
C19A .8227(7) .7627(7) -.1584(6) .090(8)
O20A .6516(4) .1940(4) -.0680(3) .065(4)
C21A .5447(7) .1404(8) -.0142(6) .080(7)
C1B 1.1408(5) .7573(5) .0314(4) .048(5)
C2B 1.0217(6) .6721(6) .0118(5) .063(5)
C3B .9648(6) .5486(5) .0437(5) .052(5)
C4B 1.0305(5) .5118(5) .0945(4) .043(4)
C5B 1.2242(5) .5650(5) .1731(4) .046(5)
N6B 1.4302(5) .6457(4) .2470(4) .054(4)
C7B 1.6466(6) .7979(6) .3003(5) .057(5)
C8B 1.7390(6) .9234(7) .2955(5) .065(6)
C9B 1.7260(6) 1.0098(6) .2483(5) .064(6)
C10B 1.6211(5) .9730(5) .1997(4) .050(5)
C11B 1.3360(5) .8145(5) .1122(4) .045(4)
C12B 1.2125(5) .7260(5) .0882(4) .044(5)
C13B 1.1558(5) .6000(5) .1195(4) .043(4)
C14B 1.3461(6) .6551(5) .1954(4) .052(5)
C15B 1.4001(5) .7801(5) .1647(4) .042(4)
C16B 1.5246(5) .8468(5) .2026(4) .045(4)
C17B 1.5388(5) .7609(5) .2525(4) .045(4)
O18B .9837(4) .3928(4) .1263(3) .051(3)
C19B .8640(6) .2988(6) .0969(5) .062(6)
O20B 1.2049(4) .8773(4) .0020(3) .060(3)
C21B 1.1417(7) .9157(7) -.0542(6) .077(7)
H2A .588(7) .343(7) -.038(6) .13(2)
H3A .667(7) .553(7) -.079(5) .11(2)
H5A 1.006(4) .628(5) -.250(3) .06(2)
H6A 1.168(6) .564(6) -.323(5) .12(2)
H7A 1.299(6) .433(6) -.375(4) .07(2)
H8A 1.3010(10) .243(3) -.350(4) .12(2)
H9A 1.109(7) .064(7) -.289(5) .09(2)
H10A .959(5) .107(5) -.221(4) .05(2)
H11A .802(4) .201(4) -.155(3) .05(2)
H191A .7990(10) .7760(10) -.112(7) .14(2)
H192A .888(5) .836(5) -.176(4) .06(2)
H193A .735(8) .713(9) -.159(6) .11(2)
H211A .527(3) .045(3) -.012(2) .07(2)
H212A .506(4) .0760(10) -.066(5) .016(2)
H213A .607(2) .122(3) .021(4) .019(2)
H2B .969(5) .689(5) -.019(4) .06(2)
H3B .884(8) .484(8) .039(6) .013(2)
H5B 1.177(7) .472(7) .204(5) .07(2)
H6B 1.414(5) .576(6) .270(4) .012(2)
H7B 1.660(7) .746(7) .336(5) .06(2)
H8B 1.823(5) .959(5) .336(4) .07(2)
H9B 1.797(5) 1.097(5) .242(4) .07(2)
H10B 1.600(6) 1.028(6) .169(5) .10(2)
H11B 1.379(5) .899(5) .084(4) .06(2)
H191B .794(6) .322(6) .115(5) .13(2)
H192B .844(4) .212(4) .118(3) .05(2)
H193B .863(7) .289(7) .036(5) .08(2)
H211B 1.098(3) .974(4) -.059(2) .15(2)
H212B 1.116(6) .869(6) -.097(4) .05(2)
H213B 1.052(6) .896(9) -.024(5) .09(2)

loop_
_geom_angle_atom_site_label_1
_geom_angle_atom_site_label_2
_geom_angle_atom_site_label_3
_geom_angle
_geom_angle_publ_flag
C12A C1A O20A 114.0(6) yes
C2A C1A O20A 124.7(6) yes
C2A C1A C12A 121.2(6) no
C1A C2A C3A 119.4(7) no
C2A C3A C4A 122.3(7) no
C3A C4A O18A 126.3(7) yes
C3A C4A C13A 119.9(6) yes
C13A C4A O18A 113.7(6) no
C13A C5A C14A 117.5(5) no
C14A N6A C17A 109.0(5) yes
C8A C7A C17A 117.6(7) no
C7A C8A C9A 121.1(8) no
C8A C9A C10A 121.8(7) no
C9A C10A C16A 117.9(7) no
C12A C11A C15A 120.2(5) no
C1A C12A C11A 121.6(6) no
C11A C12A C13A 119.9(6) no
C1A C12A C13A 118.4(6) no
C5A C13A C12A 120.5(6) no
C4A C13A C12A 118.6(6) no
C4A C13A C5A 120.9(6) no
C5A C14A N6A 128.7(5) yes
N6A C14A C15A 107.6(5) yes
C5A C14A C15A 123.7(6) no
C11A C15A C14A 118.1(6) no
C14A C15A C16A 106.9(5) no
C11A C15A C16A 135.0(5) no
C10A C16A C15A 133.3(6) no
C15A C16A C17A 107.4(6) no
C10A C16A C17A 119.3(7) no
C7A C17A C16A 122.3(7) no
N6A C17A C16A 109.1(6) yes
N6A C17A C7A 128.5(6) yes
C4A O18A C19A 116.3(6) yes
C1A O20A C21A 117.9(6) yes
C12B C1B O20B 113.9(5) yes
C2B C1B O20B 125.4(6) yes
C2B C1B C12B 120.7(5) no
C1B C2B C3B 121.0(7) no
C2B C3B C4B 120.7(6) no
C3B C4B O18B 124.6(6) yes
C3B C4B C13B 120.3(5) no
C13B C4B O18B 115.1(6) yes
C13B C5B C14B 118.8(5) no
C14B N6B C17B 109.6(5) yes
C8B C7B C17B 116.7(6) no
C7B C8B C9B 122.9(7) no
C8B C9B C10B 120.5(6) no
C9B C10B C16B 118.7(6) no
C12B C11B C15B 119.8(5) no
C1B C12B C11B 122.0(5) no
C11B C12B C13B 119.6(6) no
C1B C12B C13B 118.3(6) no
C5B C13B C12B 119.9(6) no
C4B C13B C12B 118.7(6) no
C4B C13B C5B 121.3(5) no
C5B C14B N6B 130.0(5) yes
N6B C14B C15B 109.5(6) yes
C5B C14B C15B 120.5(6) no
C11B C15B C14B 121.3(6) no
C14B C15B C16B 104.9(5) no
C11B C15B C16B 133.8(5) no
C10B C16B C15B 132.6(5) no
C15B C16B C17B 107.6(5) no
C10B C16B C17B 119.7(6) no
C7B C17B C16B 121.4(5) no
N6B C17B C16B 108.4(5) yes
N6B C17B C7B 130.1(6) yes
C4B O18B C19B 117.1(5) yes
C1B O20B C21B 117.6(5) yes

loop_
_geom_bond_atom_site_label_1
_geom_bond_atom_site_label_2
_geom_bond_distance
_geom_bond_publ_flag
C1A C2A 1.366(13) no
C1A C12A 1.429(8) no
C1A O20A 1.379(8) yes
C2A C3A 1.402(11) no
C3A C4A 1.346(10) no
C4A C13A 1.442(12) no
C4A O18A 1.368(8) yes
C5A C13A 1.397(8) no
C5A C14A 1.370(10) no
N6A C14A 1.408(9) yes
N6A C17A 1.387(11) yes
C7A C8A 1.360(14) no
C7A C17A 1.405(12) no
C8A C9A 1.397(10) no
C9A C10A 1.390(13) no
C10A C16A 1.398(11) no
C11A C12A 1.401(11) no
C11A C15A 1.378(8) no
C12A C13A 1.423(9) no
C14A C15A 1.420(8) no
C15A C16A 1.446(11) no
C16A C17A 1.395(8) no
O18A C19A 1.412(12) yes
O20A C21A 1.425(9) yes
C1B C2B 1.343(7) no
C1B C12B 1.444(9) no
C1B O20B 1.362(7) yes
C2B C3B 1.411(9) no
C3B C4B 1.371(11) no
C4B C13B 1.427(7) no
C4B O18B 1.374(7) yes
C5B C13B 1.409(10) no
C5B C14B 1.393(7) no
N6B C14B 1.371(10) yes
N6B C17B 1.380(6) yes
C7B C8B 1.387(8) no
C7B C17B 1.393(9) no
C8B C9B 1.375(12) no
C9B C10B 1.373(9) no
C10B C16B 1.406(7) no
C11B C12B 1.408(7) no
C11B C15B 1.354(10) no
C12B C13B 1.433(8) no
C14B C15B 1.422(8) no
C15B C16B 1.459(8) no
C16B C17B 1.401(10) no
O18B C19B 1.421(7) yes
O20B C21B 1.421(11) yes
C2A H2A 0.86(8) no
C3A H3A 0.91(9) no
C5A H5A 1.02(5) no
N6A H6A 0.91(6) no
C7A H7A 1.02(5) no
C8A H8A 1.15(3) no
C9A H9A 1.05(9) no
C10A H10A 0.95(5) no
C11A H11A 0.95(4) no
C19A H191A 0.85(13) no
C19A H192A 0.89(5) no
C19A H193A 0.93(8) no
C21A H211A 1.08(7) no
C21A H212A 1.09(5) no
C21A H213A 1.08(7) no
C2B H2B 0.92(7) no
C3B H3B 0.91(7) no
C5B H5B 1.19(8) no
N6B H6B 0.85(7) no
C7B H7B 0.92(9) no
C8B H8B 1.10(6) no
C9B H9B 0.99(5) no
C10B H10B 0.96(9) no
C11B H11B 1.01(6) no
C19B H191B 1.07(9) no
C19B H192B 1.03(5) no
C19B H193B 0.99(8) no
C21B H211B 1.09(6) no
C21B H212B 0.84(7) no
C21B H213B 1.12(8) no
